data_7107387
loop_
_publ_author_name
'Yuya Bando'
'Shohei Sakamoto'
'Ippei Yamada'
'Yohei Haketa'
'Hiromitsu Maeda'

_publ_section_title
;
 Charge-based and charge-free molecular assemblies comprising p-extended
 derivatives of anion-responsive acyclic oligopyrroles
;
_journal_name_full Chem.Commun.
_journal_page_first 2301
_journal_paper_doi 10.1039/c2cc17282h
_journal_volume 48
_journal_year 2012
_chemical_formula_moiety 'C35 H25 B F2 N2 O2'
_chemical_formula_sum 'C35 H25 B F2 N2 O2'
_chemical_formula_weight 554.38
_chemical_name_systematic
;
?
;
_space_group_IT_number 2
_symmetry_cell_setting triclinic
_symmetry_Int_Tables_number 2
_symmetry_space_group_name_Hall '-P 1'
_symmetry_space_group_name_H-M 'P -1'
_atom_sites_solution_hydrogens geom
_atom_sites_solution_primary direct
_atom_sites_solution_secondary difmap
_audit_creation_method SHELXL-97
_cell_angle_alpha 101.958(18)
_cell_angle_beta 107.036(17)
_cell_angle_gamma 99.465(15)
_cell_formula_units_Z 2
_cell_length_a 10.810(4)
_cell_length_b 11.458(5)
_cell_length_c 12.236(6)
_cell_measurement_temperature 123(2)
_cell_measurement_theta_max 27.5
_cell_measurement_theta_min 3.1
_cell_volume 1375.9(11)
_computing_cell_refinement PROCESS-AUTO
_computing_data_collection PROCESS-AUTO
_computing_data_reduction CrystalStructure
_computing_publication_material 'CrystalStructure 3.8'
_computing_structure_refinement 'SHELXL-97 (Sheldrick, 1997)'
_computing_structure_solution 'SHELXS-97 (Sheldrick, 1990)'
_diffrn_ambient_temperature 123(2)
_diffrn_detector_area_resol_mean 10.00
_diffrn_measured_fraction_theta_full 0.989
_diffrn_measured_fraction_theta_max 0.989
_diffrn_measurement_device_type 'Rigaku RAXIS-RAPID'
_diffrn_measurement_method \w
_diffrn_radiation_monochromator graphite
_diffrn_radiation_source 'fine-focus sealed tube'
_diffrn_radiation_type MoK\a
_diffrn_radiation_wavelength 0.71075
_diffrn_reflns_av_R_equivalents 0.0276
_diffrn_reflns_av_sigmaI/netI 0.0382
_diffrn_reflns_limit_h_max 12
_diffrn_reflns_limit_h_min -13
_diffrn_reflns_limit_k_max 14
_diffrn_reflns_limit_k_min -14
_diffrn_reflns_limit_l_max 15
_diffrn_reflns_limit_l_min -15
_diffrn_reflns_number 13561
_diffrn_reflns_theta_full 27.47
_diffrn_reflns_theta_max 27.47
_diffrn_reflns_theta_min 3.12
_exptl_absorpt_coefficient_mu 0.092
_exptl_absorpt_correction_T_max 0.9819
_exptl_absorpt_correction_T_min 0.9469
_exptl_absorpt_correction_type none
_exptl_crystal_colour brown
_exptl_crystal_density_diffrn 1.338
_exptl_crystal_density_method 'not measured'
_exptl_crystal_description prism
_exptl_crystal_F_000 576
_exptl_crystal_size_max 0.60
_exptl_crystal_size_mid 0.20
_exptl_crystal_size_min 0.20
_refine_diff_density_max 0.251
_refine_diff_density_min -0.236
_refine_diff_density_rms 0.043
_refine_ls_extinction_method none
_refine_ls_goodness_of_fit_ref 1.055
_refine_ls_hydrogen_treatment constr
_refine_ls_matrix_type full
_refine_ls_number_parameters 379
_refine_ls_number_reflns 6228
_refine_ls_number_restraints 0
_refine_ls_restrained_S_all 1.055
_refine_ls_R_factor_all 0.0574
_refine_ls_R_factor_gt 0.0406
_refine_ls_shift/su_max 0.000
_refine_ls_shift/su_mean 0.000
_refine_ls_structure_factor_coef Fsqd
_refine_ls_weighting_details 'calc w=1/[\s^2^(Fo^2^)+(0.0467P)^2^+0.3168P] where P=(Fo^2^+2Fc^2^)/3'
_refine_ls_weighting_scheme calc
_refine_ls_wR_factor_gt 0.0952
_refine_ls_wR_factor_ref 0.1039
_reflns_number_gt 4844
_reflns_number_total 6228
_reflns_threshold_expression >2sigma(I)
_cod_data_source_file c2cc17282h.txt
_cod_data_source_block 00317mae
_cod_original_cell_volume 1375.9(10)
_cod_database_code 7107387

loop_
_symmetry_equiv_pos_as_xyz
'x, y, z'
'-x, -y, -z'

loop_
_atom_site_label
_atom_site_type_symbol
_atom_site_fract_x
_atom_site_fract_y
_atom_site_fract_z
_atom_site_U_iso_or_equiv
_atom_site_adp_type
_atom_site_occupancy
_atom_site_symmetry_multiplicity
_atom_site_calc_flag
_atom_site_refinement_flags
C1 C -0.19290(14) 0.72834(13) 0.05796(13) 0.0246(3) Uani 1 1 d .
H1 H -0.2805 0.7394 0.0279 0.029 Uiso 1 1 calc R
C2 C -0.15817(14) 0.64170(12) 0.11728(12) 0.0215(3) Uani 1 1 d .
C3 C -0.01809(13) 0.65777(12) 0.14815(12) 0.0201(3) Uani 1 1 d .
C4 C 0.02703(13) 0.75467(13) 0.10488(12) 0.0217(3) Uani 1 1 d .
N1 N -0.08277(11) 0.79418(11) 0.04979(11) 0.0246(3) Uani 1 1 d .
H2 H -0.0809 0.8537 0.0145 0.030 Uiso 1 1 calc R
C5 C 0.15588(13) 0.81942(12) 0.11221(11) 0.0198(3) Uani 1 1 d .
C6 C 0.27592(13) 0.81223(12) 0.18788(12) 0.0201(3) Uani 1 1 d .
H3 H 0.2771 0.7627 0.2414 0.024 Uiso 1 1 calc R
C7 C 0.39459(13) 0.87759(12) 0.18536(11) 0.0190(3) Uani 1 1 d .
C8 C 0.52515(13) 0.87787(12) 0.25803(12) 0.0193(3) Uani 1 1 d .
C9 C 0.57556(13) 0.84407(12) 0.36322(12) 0.0181(3) Uani 1 1 d .
C10 C 0.71587(13) 0.87080(12) 0.39377(12) 0.0196(3) Uani 1 1 d .
C11 C 0.74596(13) 0.91766(12) 0.30638(12) 0.0215(3) Uani 1 1 d .
H4 H 0.8329 0.9419 0.3030 0.026 Uiso 1 1 calc R
N2 N 0.63245(11) 0.92334(10) 0.22721(10) 0.0210(2) Uani 1 1 d .
H5 H 0.6274 0.9519 0.1650 0.025 Uiso 1 1 calc R
O1 O 0.15138(9) 0.89172(9) 0.04041(9) 0.0260(2) Uani 1 1 d .
O2 O 0.39462(9) 0.94460(9) 0.10968(9) 0.0238(2) Uani 1 1 d .
B1 B 0.27279(16) 0.97630(15) 0.04530(14) 0.0234(3) Uani 1 1 d .
F1 F 0.27083(9) 0.96911(9) -0.06924(8) 0.0352(2) Uani 1 1 d .
F2 F 0.27200(9) 1.09431(8) 0.10038(9) 0.0355(2) Uani 1 1 d .
C12 C -0.25745(13) 0.54683(13) 0.13284(12) 0.0219(3) Uani 1 1 d .
C13 C -0.24986(15) 0.42407(14) 0.11466(13) 0.0267(3) Uani 1 1 d .
H6 H -0.1764 0.4006 0.0965 0.032 Uiso 1 1 calc R
C14 C -0.34918(16) 0.33634(15) 0.12307(14) 0.0317(3) Uani 1 1 d .
H7 H -0.3436 0.2530 0.1102 0.038 Uiso 1 1 calc R
C15 C -0.45635(15) 0.36975(15) 0.15018(14) 0.0324(4) Uani 1 1 d .
H8 H -0.5240 0.3096 0.1562 0.039 Uiso 1 1 calc R
C16 C -0.46452(16) 0.49110(16) 0.16850(14) 0.0339(4) Uani 1 1 d .
H9 H -0.5379 0.5142 0.1872 0.041 Uiso 1 1 calc R
C17 C -0.36601(14) 0.57906(14) 0.15973(13) 0.0276(3) Uani 1 1 d .
H10 H -0.3726 0.6621 0.1722 0.033 Uiso 1 1 calc R
C18 C 0.05969(13) 0.58265(12) 0.21135(12) 0.0199(3) Uani 1 1 d .
C19 C 0.14016(14) 0.51952(13) 0.16415(13) 0.0248(3) Uani 1 1 d .
H11 H 0.1499 0.5281 0.0913 0.030 Uiso 1 1 calc R
C20 C 0.20609(14) 0.44437(14) 0.22259(15) 0.0301(3) Uani 1 1 d .
H12 H 0.2602 0.4013 0.1893 0.036 Uiso 1 1 calc R
C21 C 0.19369(15) 0.43160(14) 0.32881(15) 0.0319(3) Uani 1 1 d .
H13 H 0.2393 0.3802 0.3687 0.038 Uiso 1 1 calc R
C22 C 0.11482(16) 0.49379(14) 0.37695(14) 0.0315(3) Uani 1 1 d .
H14 H 0.1070 0.4860 0.4506 0.038 Uiso 1 1 calc R
C23 C 0.04703(15) 0.56753(13) 0.31819(13) 0.0259(3) Uani 1 1 d .
H15 H -0.0089 0.6084 0.3510 0.031 Uiso 1 1 calc R
C24 C 0.50130(13) 0.79614(12) 0.43512(11) 0.0183(3) Uani 1 1 d .
C25 C 0.52786(14) 0.69513(13) 0.47655(12) 0.0224(3) Uani 1 1 d .
H16 H 0.5878 0.6524 0.4525 0.027 Uiso 1 1 calc R
C26 C 0.46707(15) 0.65671(14) 0.55269(13) 0.0274(3) Uani 1 1 d .
H17 H 0.4861 0.5882 0.5811 0.033 Uiso 1 1 calc R
C27 C 0.37891(15) 0.71796(14) 0.58728(13) 0.0279(3) Uani 1 1 d .
H18 H 0.3377 0.6917 0.6397 0.034 Uiso 1 1 calc R
C28 C 0.35060(14) 0.81739(13) 0.54573(13) 0.0253(3) Uani 1 1 d .
H19 H 0.2896 0.8591 0.5691 0.030 Uiso 1 1 calc R
C29 C 0.41123(13) 0.85583(12) 0.47012(12) 0.0208(3) Uani 1 1 d .
H20 H 0.3912 0.9240 0.4416 0.025 Uiso 1 1 calc R
C30 C 0.81701(13) 0.85781(12) 0.49917(12) 0.0207(3) Uani 1 1 d .
C31 C 0.92058(14) 0.80575(13) 0.48487(13) 0.0260(3) Uani 1 1 d .
H21 H 0.9259 0.7799 0.4078 0.031 Uiso 1 1 calc R
C32 C 1.01624(14) 0.79096(14) 0.58152(15) 0.0305(3) Uani 1 1 d .
H22 H 1.0851 0.7532 0.5700 0.037 Uiso 1 1 calc R
C33 C 1.01175(15) 0.83110(14) 0.69482(14) 0.0319(3) Uani 1 1 d .
H23 H 1.0773 0.8211 0.7611 0.038 Uiso 1 1 calc R
C34 C 0.91131(16) 0.88580(14) 0.71071(14) 0.0314(3) Uani 1 1 d .
H24 H 0.9089 0.9148 0.7885 0.038 Uiso 1 1 calc R
C35 C 0.81372(15) 0.89880(13) 0.61395(13) 0.0259(3) Uani 1 1 d .
H25 H 0.7445 0.9357 0.6258 0.031 Uiso 1 1 calc R

loop_
_atom_site_aniso_label
_atom_site_aniso_U_11
_atom_site_aniso_U_22
_atom_site_aniso_U_33
_atom_site_aniso_U_23
_atom_site_aniso_U_13
_atom_site_aniso_U_12
C1 0.0186(6) 0.0276(7) 0.0280(7) 0.0105(6) 0.0067(6) 0.0055(6)
C2 0.0215(7) 0.0225(7) 0.0207(6) 0.0063(5) 0.0073(6) 0.0048(6)
C3 0.0196(6) 0.0226(7) 0.0193(6) 0.0073(5) 0.0075(5) 0.0048(5)
C4 0.0207(6) 0.0244(7) 0.0214(6) 0.0104(5) 0.0060(6) 0.0065(6)
N1 0.0216(6) 0.0266(6) 0.0284(6) 0.0162(5) 0.0067(5) 0.0055(5)
C5 0.0235(7) 0.0200(6) 0.0182(6) 0.0087(5) 0.0084(5) 0.0050(5)
C6 0.0219(6) 0.0204(6) 0.0195(6) 0.0103(5) 0.0066(5) 0.0038(5)
C7 0.0237(7) 0.0184(6) 0.0181(6) 0.0082(5) 0.0091(5) 0.0061(5)
C8 0.0204(6) 0.0190(6) 0.0221(6) 0.0088(5) 0.0104(6) 0.0047(5)
C9 0.0202(6) 0.0161(6) 0.0206(6) 0.0069(5) 0.0086(5) 0.0058(5)
C10 0.0201(6) 0.0186(6) 0.0219(7) 0.0056(5) 0.0084(6) 0.0069(5)
C11 0.0197(6) 0.0224(7) 0.0245(7) 0.0069(5) 0.0100(6) 0.0048(5)
N2 0.0221(6) 0.0234(6) 0.0214(6) 0.0113(5) 0.0097(5) 0.0051(5)
O1 0.0210(5) 0.0330(6) 0.0287(5) 0.0208(4) 0.0071(4) 0.0057(4)
O2 0.0219(5) 0.0296(5) 0.0269(5) 0.0187(4) 0.0101(4) 0.0069(4)
B1 0.0227(7) 0.0262(8) 0.0244(8) 0.0153(6) 0.0070(7) 0.0049(6)
F1 0.0285(5) 0.0530(6) 0.0241(4) 0.0215(4) 0.0066(4) 0.0001(4)
F2 0.0322(5) 0.0272(5) 0.0464(6) 0.0141(4) 0.0082(4) 0.0092(4)
C12 0.0205(6) 0.0254(7) 0.0180(6) 0.0074(5) 0.0049(5) 0.0018(6)
C13 0.0298(8) 0.0265(7) 0.0252(7) 0.0096(6) 0.0103(6) 0.0051(6)
C14 0.0368(8) 0.0269(8) 0.0277(8) 0.0110(6) 0.0072(7) -0.0004(7)
C15 0.0249(7) 0.0394(9) 0.0280(8) 0.0159(7) 0.0048(6) -0.0063(7)
C16 0.0243(7) 0.0460(10) 0.0330(8) 0.0137(7) 0.0123(7) 0.0041(7)
C17 0.0244(7) 0.0287(8) 0.0301(8) 0.0084(6) 0.0106(6) 0.0045(6)
C18 0.0177(6) 0.0177(6) 0.0223(6) 0.0067(5) 0.0046(5) 0.0015(5)
C19 0.0229(7) 0.0234(7) 0.0302(7) 0.0078(6) 0.0125(6) 0.0037(6)
C20 0.0202(7) 0.0238(7) 0.0470(9) 0.0094(7) 0.0117(7) 0.0070(6)
C21 0.0250(7) 0.0236(7) 0.0438(9) 0.0162(7) 0.0019(7) 0.0057(6)
C22 0.0379(9) 0.0301(8) 0.0270(8) 0.0151(6) 0.0071(7) 0.0072(7)
C23 0.0301(7) 0.0250(7) 0.0258(7) 0.0099(6) 0.0109(6) 0.0085(6)
C24 0.0183(6) 0.0196(6) 0.0167(6) 0.0070(5) 0.0050(5) 0.0030(5)
C25 0.0228(7) 0.0231(7) 0.0243(7) 0.0104(6) 0.0083(6) 0.0074(6)
C26 0.0312(8) 0.0268(7) 0.0282(7) 0.0171(6) 0.0094(6) 0.0065(6)
C27 0.0292(7) 0.0346(8) 0.0241(7) 0.0138(6) 0.0132(6) 0.0035(6)
C28 0.0234(7) 0.0284(7) 0.0257(7) 0.0058(6) 0.0122(6) 0.0057(6)
C29 0.0212(7) 0.0197(6) 0.0222(7) 0.0078(5) 0.0069(6) 0.0050(5)
C30 0.0185(6) 0.0186(6) 0.0241(7) 0.0076(5) 0.0055(6) 0.0029(5)
C31 0.0225(7) 0.0274(7) 0.0301(8) 0.0096(6) 0.0100(6) 0.0074(6)
C32 0.0177(7) 0.0311(8) 0.0433(9) 0.0137(7) 0.0079(7) 0.0072(6)
C33 0.0228(7) 0.0307(8) 0.0327(8) 0.0120(7) -0.0036(6) 0.0003(6)
C34 0.0366(8) 0.0285(8) 0.0226(7) 0.0064(6) 0.0035(7) 0.0031(7)
C35 0.0269(7) 0.0257(7) 0.0267(7) 0.0079(6) 0.0093(6) 0.0092(6)

loop_
_atom_type_symbol
_atom_type_description
_atom_type_scat_dispersion_real
_atom_type_scat_dispersion_imag
_atom_type_scat_source
C C 0.0033 0.0016 'International Tables Vol C Tables 4.2.6.8 and 6.1.1.4'
H H 0.0000 0.0000 'International Tables Vol C Tables 4.2.6.8 and 6.1.1.4'
B B 0.0013 0.0007 'International Tables Vol C Tables 4.2.6.8 and 6.1.1.4'
F F 0.0171 0.0103 'International Tables Vol C Tables 4.2.6.8 and 6.1.1.4'
N N 0.0061 0.0033 'International Tables Vol C Tables 4.2.6.8 and 6.1.1.4'
O O 0.0106 0.0060 'International Tables Vol C Tables 4.2.6.8 and 6.1.1.4'

loop_
_geom_angle_atom_site_label_1
_geom_angle_atom_site_label_2
_geom_angle_atom_site_label_3
_geom_angle
N1 C1 C2 108.95(12)
N1 C1 H1 125.5
C2 C1 H1 125.5
C1 C2 C3 107.24(12)
C1 C2 C12 123.02(13)
C3 C2 C12 129.57(13)
C4 C3 C2 106.52(12)
C4 C3 C18 128.61(12)
C2 C3 C18 124.86(12)
N1 C4 C3 107.38(12)
N1 C4 C5 118.20(12)
C3 C4 C5 134.32(13)
C1 N1 C4 109.90(12)
C1 N1 H2 125.0
C4 N1 H2 125.0
O1 C5 C6 121.26(12)
O1 C5 C4 113.73(12)
C6 C5 C4 124.99(12)
C5 C6 C7 119.75(12)
C5 C6 H3 120.1
C7 C6 H3 120.1
O2 C7 C6 120.84(12)
O2 C7 C8 113.64(11)
C6 C7 C8 125.49(12)
N2 C8 C9 107.29(12)
N2 C8 C7 118.49(12)
C9 C8 C7 134.19(12)
C8 C9 C10 106.84(11)
C8 C9 C24 128.25(12)
C10 C9 C24 124.83(12)
C11 C10 C9 107.00(12)
C11 C10 C30 124.08(12)
C9 C10 C30 128.89(12)
N2 C11 C10 109.02(12)
N2 C11 H4 125.5
C10 C11 H4 125.5
C11 N2 C8 109.83(11)
C11 N2 H5 125.1
C8 N2 H5 125.1
C5 O1 B1 121.51(11)
C7 O2 B1 121.49(11)
F1 B1 F2 109.79(12)
F1 B1 O2 108.17(12)
F2 B1 O2 109.96(13)
F1 B1 O1 108.65(12)
F2 B1 O1 108.22(12)
O2 B1 O1 112.03(11)
C17 C12 C13 118.77(13)
C17 C12 C2 119.15(13)
C13 C12 C2 121.98(13)
C14 C13 C12 120.32(14)
C14 C13 H6 119.8
C12 C13 H6 119.8
C15 C14 C13 120.30(15)
C15 C14 H7 119.9
C13 C14 H7 119.9
C16 C15 C14 119.76(14)
C16 C15 H8 120.1
C14 C15 H8 120.1
C15 C16 C17 120.25(15)
C15 C16 H9 119.9
C17 C16 H9 119.9
C16 C17 C12 120.62(15)
C16 C17 H10 119.7
C12 C17 H10 119.7
C19 C18 C23 118.27(13)
C19 C18 C3 121.95(12)
C23 C18 C3 119.66(12)
C20 C19 C18 120.51(14)
C20 C19 H11 119.7
C18 C19 H11 119.7
C21 C20 C19 120.44(14)
C21 C20 H12 119.8
C19 C20 H12 119.8
C22 C21 C20 119.77(14)
C22 C21 H13 120.1
C20 C21 H13 120.1
C21 C22 C23 120.12(14)
C21 C22 H14 119.9
C23 C22 H14 119.9
C22 C23 C18 120.86(14)
C22 C23 H15 119.6
C18 C23 H15 119.6
C29 C24 C25 118.67(12)
C29 C24 C9 120.97(12)
C25 C24 C9 120.20(12)
C26 C25 C24 120.32(13)
C26 C25 H16 119.8
C24 C25 H16 119.8
C27 C26 C25 120.11(13)
C27 C26 H17 119.9
C25 C26 H17 119.9
C28 C27 C26 120.11(13)
C28 C27 H18 119.9
C26 C27 H18 119.9
C29 C28 C27 119.83(13)
C29 C28 H19 120.1
C27 C28 H19 120.1
C28 C29 C24 120.96(13)
C28 C29 H20 119.5
C24 C29 H20 119.5
C31 C30 C35 118.50(13)
C31 C30 C10 119.39(12)
C35 C30 C10 122.09(12)
C32 C31 C30 120.92(14)
C32 C31 H21 119.5
C30 C31 H21 119.5
C33 C32 C31 120.17(14)
C33 C32 H22 119.9
C31 C32 H22 119.9
C34 C33 C32 119.54(15)
C34 C33 H23 120.2
C32 C33 H23 120.2
C33 C34 C35 120.55(15)
C33 C34 H24 119.7
C35 C34 H24 119.7
C34 C35 C30 120.28(14)
C34 C35 H25 119.9
C30 C35 H25 119.9

loop_
_geom_bond_atom_site_label_1
_geom_bond_atom_site_label_2
_geom_bond_distance
C1 N1 1.3424(18)
C1 C2 1.384(2)
C1 H1 0.9500
C2 C3 1.4191(19)
C2 C12 1.4802(19)
C3 C4 1.4027(19)
C3 C18 1.4760(19)
C4 N1 1.3793(18)
C4 C5 1.4345(19)
N1 H2 0.8800
C5 O1 1.3230(16)
C5 C6 1.382(2)
C6 C7 1.3871(18)
C6 H3 0.9500
C7 O2 1.3198(16)
C7 C8 1.430(2)
C8 N2 1.3777(16)
C8 C9 1.4030(19)
C9 C10 1.4148(19)
C9 C24 1.4797(18)
C10 C11 1.3864(19)
C10 C30 1.4790(19)
C11 N2 1.3432(18)
C11 H4 0.9500
N2 H5 0.8800
O1 B1 1.4754(18)
O2 B1 1.4679(19)
B1 F1 1.3804(19)
B1 F2 1.383(2)
C12 C17 1.393(2)
C12 C13 1.398(2)
C13 C14 1.388(2)
C13 H6 0.9500
C14 C15 1.385(2)
C14 H7 0.9500
C15 C16 1.383(2)
C15 H8 0.9500
C16 C17 1.386(2)
C16 H9 0.9500
C17 H10 0.9500
C18 C19 1.3935(19)
C18 C23 1.396(2)
C19 C20 1.385(2)
C19 H11 0.9500
C20 C21 1.379(2)
C20 H12 0.9500
C21 C22 1.379(2)
C21 H13 0.9500
C22 C23 1.384(2)
C22 H14 0.9500
C23 H15 0.9500
C24 C29 1.3932(19)
C24 C25 1.3949(19)
C25 C26 1.3883(19)
C25 H16 0.9500
C26 C27 1.383(2)
C26 H17 0.9500
C27 C28 1.383(2)
C27 H18 0.9500
C28 C29 1.3815(19)
C28 H19 0.9500
C29 H20 0.9500
C30 C31 1.390(2)
C30 C35 1.399(2)
C31 C32 1.386(2)
C31 H21 0.9500
C32 C33 1.385(2)
C32 H22 0.9500
C33 C34 1.381(2)
C33 H23 0.9500
C34 C35 1.389(2)
C34 H24 0.9500
C35 H25 0.9500

loop_
_geom_torsion_atom_site_label_1
_geom_torsion_atom_site_label_2
_geom_torsion_atom_site_label_3
_geom_torsion_atom_site_label_4
_geom_torsion
N1 C1 C2 C3 0.88(16)
N1 C1 C2 C12 -174.74(12)
C1 C2 C3 C4 -0.36(15)
C12 C2 C3 C4 174.88(13)
C1 C2 C3 C18 -179.18(13)
C12 C2 C3 C18 -3.9(2)
C2 C3 C4 N1 -0.27(15)
C18 C3 C4 N1 178.49(13)
C2 C3 C4 C5 175.90(15)
C18 C3 C4 C5 -5.3(3)
C2 C1 N1 C4 -1.08(16)
C3 C4 N1 C1 0.83(16)
C5 C4 N1 C1 -176.05(12)
N1 C4 C5 O1 -15.25(18)
C3 C4 C5 O1 168.91(14)
N1 C4 C5 C6 163.19(13)
C3 C4 C5 C6 -12.7(3)
O1 C5 C6 C7 -2.9(2)
C4 C5 C6 C7 178.79(13)
C5 C6 C7 O2 -1.5(2)
C5 C6 C7 C8 -179.65(13)
O2 C7 C8 N2 -13.11(17)
C6 C7 C8 N2 165.14(12)
O2 C7 C8 C9 164.41(14)
C6 C7 C8 C9 -17.3(2)
N2 C8 C9 C10 -0.03(14)
C7 C8 C9 C10 -177.75(14)
N2 C8 C9 C24 176.77(12)
C7 C8 C9 C24 -0.9(2)
C8 C9 C10 C11 -0.88(14)
C24 C9 C10 C11 -177.82(12)
C8 C9 C10 C30 177.07(13)
C24 C9 C10 C30 0.1(2)
C9 C10 C11 N2 1.51(15)
C30 C10 C11 N2 -176.57(12)
C10 C11 N2 C8 -1.57(15)
C9 C8 N2 C11 0.99(15)
C7 C8 N2 C11 179.12(12)
C6 C5 O1 B1 -5.7(2)
C4 C5 O1 B1 172.84(12)
C6 C7 O2 B1 14.37(19)
C8 C7 O2 B1 -167.30(12)
C7 O2 B1 F1 -140.69(12)
C7 O2 B1 F2 99.42(14)
C7 O2 B1 O1 -20.96(18)
C5 O1 B1 F1 136.00(13)
C5 O1 B1 F2 -104.83(14)
C5 O1 B1 O2 16.55(18)
C1 C2 C12 C17 -40.8(2)
C3 C2 C12 C17 144.65(15)
C1 C2 C12 C13 135.46(15)
C3 C2 C12 C13 -39.1(2)
C17 C12 C13 C14 0.2(2)
C2 C12 C13 C14 -176.08(13)
C12 C13 C14 C15 -0.3(2)
C13 C14 C15 C16 0.2(2)
C14 C15 C16 C17 0.1(2)
C15 C16 C17 C12 -0.2(2)
C13 C12 C17 C16 0.1(2)
C2 C12 C17 C16 176.47(13)
C4 C3 C18 C19 -55.0(2)
C2 C3 C18 C19 123.51(15)
C4 C3 C18 C23 128.93(15)
C2 C3 C18 C23 -52.52(19)
C23 C18 C19 C20 -0.3(2)
C3 C18 C19 C20 -176.41(13)
C18 C19 C20 C21 -0.4(2)
C19 C20 C21 C22 0.2(2)
C20 C21 C22 C23 0.8(2)
C21 C22 C23 C18 -1.6(2)
C19 C18 C23 C22 1.3(2)
C3 C18 C23 C22 177.50(14)
C8 C9 C24 C29 -50.4(2)
C10 C9 C24 C29 125.89(15)
C8 C9 C24 C25 134.41(15)
C10 C9 C24 C25 -49.32(19)
C29 C24 C25 C26 -1.1(2)
C9 C24 C25 C26 174.25(13)
C24 C25 C26 C27 0.5(2)
C25 C26 C27 C28 0.3(2)
C26 C27 C28 C29 -0.4(2)
C27 C28 C29 C24 -0.2(2)
C25 C24 C29 C28 1.0(2)
C9 C24 C29 C28 -174.32(13)
C11 C10 C30 C31 -46.98(19)
C9 C10 C30 C31 135.39(15)
C11 C10 C30 C35 131.61(15)
C9 C10 C30 C35 -46.0(2)
C35 C30 C31 C32 2.1(2)
C10 C30 C31 C32 -179.29(13)
C30 C31 C32 C33 -1.7(2)
C31 C32 C33 C34 0.1(2)
C32 C33 C34 C35 1.2(2)
C33 C34 C35 C30 -0.8(2)
C31 C30 C35 C34 -0.9(2)
C10 C30 C35 C34 -179.45(13)
